data_1550907
loop_
_publ_author_name
'Fang, Yang'
'Sojdak, Christopher A.'
'Dey, Gangotri'
'Teat, Simon'
'Li, Mingxing'
'Cotlet, Mircea'
'Zhu, Kun'
'Liu, Wei'
'Wang, Lu'
'O'Carroll, Deirdre'
'Li, Jing'

_publ_section_title
;
 Highly Efficient and Very Robust Blue-Excitable Yellow Phosphors Built on
 Multiple-Stranded One-Dimensional Inorganic-Organic Hybrid Chains
;
_journal_name_full 'Chemical Science'
_journal_paper_doi 10.1039/C9SC00970A
_journal_year 2019
_chemical_formula_sum 'C17 H18 Cu2 I2 N6'
_chemical_formula_weight 687.25
_space_group_crystal_system triclinic
_space_group_IT_number 2
_space_group_name_Hall '-P 1'
_space_group_name_H-M_alt 'P -1'
_symmetry_space_group_name_Hall '-P 1'
_symmetry_space_group_name_H-M 'P -1'
_atom_sites_solution_hydrogens geom
_atom_sites_solution_primary dual
_atom_sites_solution_secondary difmap
_audit_creation_method SHELXL-2014/7
_audit_update_record
;
2019-01-05 deposited with the CCDC.    2019-04-17 downloaded from the CCDC.
;
_cell_angle_alpha 76.369(2)
_cell_angle_beta 74.522(2)
_cell_angle_gamma 66.570(2)
_cell_formula_units_Z 2
_cell_length_a 8.3419(5)
_cell_length_b 10.1955(6)
_cell_length_c 13.6890(8)
_cell_measurement_reflns_used 9963
_cell_measurement_temperature 100(2)
_cell_measurement_theta_max 34.884
_cell_measurement_theta_min 2.731
_cell_volume 1018.40(11)
_computing_cell_refinement 'Bruker SAINT v8.38a'
_computing_data_collection 'Bruker APEX 3'
_computing_data_reduction 'Bruker SAINT v8.38a'
_computing_molecular_graphics 'Bruker SHELXTL'
_computing_publication_material 'Bruker SHELXTL & local programs'
_computing_structure_refinement 'SHELXL-2014/7 (Sheldrick, 2014)'
_computing_structure_solution 'Bruker SHELXTL 2014/5'
_diffrn_ambient_temperature 100(2)
_diffrn_detector_area_resol_mean 7.39
_diffrn_measured_fraction_theta_full 0.999
_diffrn_measured_fraction_theta_max 0.989
_diffrn_measurement_device_type 'Bruker D8 with PHOTONII detector'
_diffrn_measurement_method '\w/\q shutterless scans'
_diffrn_radiation_type synchrotron
_diffrn_radiation_wavelength 0.7749
_diffrn_reflns_av_R_equivalents 0.0451
_diffrn_reflns_av_unetI/netI 0.0585
_diffrn_reflns_Laue_measured_fraction_full 0.999
_diffrn_reflns_Laue_measured_fraction_max 0.989
_diffrn_reflns_limit_h_max 12
_diffrn_reflns_limit_h_min -12
_diffrn_reflns_limit_k_max 15
_diffrn_reflns_limit_k_min -15
_diffrn_reflns_limit_l_max 20
_diffrn_reflns_limit_l_min -20
_diffrn_reflns_number 17410
_diffrn_reflns_point_group_measured_fraction_full 0.999
_diffrn_reflns_point_group_measured_fraction_max 0.989
_diffrn_reflns_theta_full 27.706
_diffrn_reflns_theta_max 34.915
_diffrn_reflns_theta_min 2.400
_diffrn_source 'Advanced Light Source station 11.3.1'
_exptl_absorpt_coefficient_mu 6.440
_exptl_absorpt_correction_T_max 0.987
_exptl_absorpt_correction_T_min 0.777
_exptl_absorpt_correction_type multi-scan
_exptl_absorpt_process_details 'SADABS 2014/5 Bruker AXS Madison WI USA'
_exptl_crystal_colour colourless
_exptl_crystal_density_diffrn 2.241
_exptl_crystal_description plate
_exptl_crystal_F_000 652
_exptl_crystal_size_max 0.020
_exptl_crystal_size_mid 0.010
_exptl_crystal_size_min 0.002
_refine_diff_density_max 1.578
_refine_diff_density_min -1.608
_refine_diff_density_rms 0.162
_refine_ls_extinction_method none
_refine_ls_goodness_of_fit_ref 1.016
_refine_ls_hydrogen_treatment constr
_refine_ls_matrix_type full
_refine_ls_number_parameters 244
_refine_ls_number_reflns 6790
_refine_ls_number_restraints 0
_refine_ls_restrained_S_all 1.016
_refine_ls_R_factor_all 0.0502
_refine_ls_R_factor_gt 0.0336
_refine_ls_shift/su_max 0.002
_refine_ls_shift/su_mean 0.000
_refine_ls_structure_factor_coef Fsqd
_refine_ls_weighting_details 'w=1/[\s^2^(Fo^2^)+(0.0291P)^2^] where P=(Fo^2^+2Fc^2^)/3'
_refine_ls_weighting_scheme calc
_refine_ls_wR_factor_gt 0.0755
_refine_ls_wR_factor_ref 0.0809
_reflns_Friedel_coverage 0.000
_reflns_number_gt 5275
_reflns_number_total 6790
_reflns_threshold_expression 'I > 2\s(I)'
_cod_data_source_file c9sc00970a2.cif
_cod_data_source_block yf3-124c_a
_cod_database_code 1550907
_shelx_shelxl_version_number 2014/7
_shelx_space_group_comment
;
The symmetry employed for this shelxl refinement is uniquely defined
by the following loop, which should always be used as a source of
symmetry information in preference to the above space-group names.
They are only intended as comments.
;
_shelx_estimated_absorpt_t_min 0.882
_shelx_estimated_absorpt_t_max 0.987

loop_
_space_group_symop_operation_xyz
'x, y, z'
'-x, -y, -z'

loop_
_atom_site_label
_atom_site_type_symbol
_atom_site_fract_x
_atom_site_fract_y
_atom_site_fract_z
_atom_site_U_iso_or_equiv
_atom_site_adp_type
_atom_site_occupancy
_atom_site_site_symmetry_order
_atom_site_calc_flag
_atom_site_refinement_flags_posn
_atom_site_refinement_flags_adp
Cu1 Cu 0.59516(6) 0.08280(4) 0.46848(3) 0.02457(10) Uani 1 1 d . .
Cu2 Cu 0.28637(6) 0.08929(4) 0.68511(3) 0.02303(10) Uani 1 1 d . .
I1 I 0.89042(3) 0.05236(2) 0.34566(2) 0.02211(6) Uani 1 1 d . .
I2 I 0.63571(3) -0.07970(2) 0.65006(2) 0.02188(6) Uani 1 1 d . .
N1 N 0.4187(4) 0.2734(3) 0.5099(2) 0.0189(5) Uani 1 1 d . .
N2 N 0.2901(4) 0.2768(3) 0.5908(2) 0.0202(6) Uani 1 1 d . .
N3 N 0.1756(4) 0.4150(3) 0.5926(2) 0.0197(5) Uani 1 1 d . .
C1 C 0.3879(4) 0.4106(3) 0.4584(2) 0.0180(6) Uani 1 1 d . .
C2 C 0.4875(4) 0.4615(4) 0.3691(3) 0.0212(7) Uani 1 1 d . .
H2A H 0.5915 0.3980 0.3320 0.025 Uiso 1 1 calc R U
C3 C 0.4269(5) 0.6085(4) 0.3377(3) 0.0242(7) Uani 1 1 d . .
H3A H 0.4920 0.6480 0.2783 0.029 Uiso 1 1 calc R U
C4 C 0.2691(5) 0.7023(4) 0.3923(3) 0.0246(7) Uani 1 1 d . .
H4A H 0.2327 0.8032 0.3683 0.030 Uiso 1 1 calc R U
C5 C 0.1677(4) 0.6538(3) 0.4777(3) 0.0220(7) Uani 1 1 d . .
H5A H 0.0604 0.7172 0.5124 0.026 Uiso 1 1 calc R U
C6 C 0.2324(4) 0.5032(3) 0.5113(2) 0.0199(6) Uani 1 1 d . .
C7 C 0.0244(4) 0.4526(4) 0.6782(3) 0.0230(7) Uani 1 1 d . .
H7A H 0.0114 0.3628 0.7204 0.028 Uiso 1 1 calc R U
H7B H -0.0861 0.5086 0.6508 0.028 Uiso 1 1 calc R U
C8 C 0.0479(4) 0.5404(4) 0.7448(3) 0.0217(7) Uani 1 1 d . .
H8A H 0.1574 0.4841 0.7730 0.026 Uiso 1 1 calc R U
H8B H 0.0616 0.6300 0.7027 0.026 Uiso 1 1 calc R U
C9 C -0.1106(4) 0.5788(4) 0.8319(3) 0.0233(7) Uani 1 1 d . .
H9A H -0.1176 0.4892 0.8772 0.028 Uiso 1 1 calc R U
H9B H -0.2210 0.6268 0.8037 0.028 Uiso 1 1 calc R U
C10 C -0.0984(5) 0.6786(4) 0.8947(3) 0.0257(7) Uani 1 1 d . .
H10A H -0.0012 0.6247 0.9336 0.031 Uiso 1 1 calc R U
H10B H -0.0696 0.7600 0.8481 0.031 Uiso 1 1 calc R U
C11 C -0.2731(5) 0.7375(4) 0.9690(3) 0.0284(8) Uani 1 1 d . .
H11A H -0.3707 0.7892 0.9302 0.034 Uiso 1 1 calc R U
H11B H -0.3003 0.6562 1.0166 0.034 Uiso 1 1 calc R U
N4 N -0.2642(4) 0.8364(3) 1.0281(2) 0.0261(6) Uani 1 1 d . .
N5 N -0.2565(4) 0.7944(3) 1.1283(2) 0.0272(7) Uani 1 1 d . .
N6 N -0.2482(4) 0.9005(3) 1.1632(2) 0.0250(6) Uani 1 1 d . .
C12 C -0.2592(4) 0.9709(4) 0.9962(3) 0.0249(7) Uani 1 1 d . .
C13 C -0.2630(5) 1.0628(4) 0.9017(3) 0.0303(8) Uani 1 1 d . .
H13A H -0.2697 1.0347 0.8419 0.036 Uiso 1 1 calc R U
C14 C -0.2565(6) 1.1948(5) 0.9009(3) 0.0354(9) Uani 1 1 d . .
H14A H -0.2563 1.2594 0.8383 0.042 Uiso 1 1 calc R U
C15 C -0.2500(6) 1.2382(5) 0.9892(3) 0.0380(10) Uani 1 1 d . .
H15A H -0.2484 1.3321 0.9847 0.046 Uiso 1 1 calc R U
C16 C -0.2458(5) 1.1495(4) 1.0823(3) 0.0307(8) Uani 1 1 d . .
H16A H -0.2406 1.1794 1.1417 0.037 Uiso 1 1 calc R U
C17 C -0.2498(5) 1.0137(4) 1.0844(3) 0.0234(7) Uani 1 1 d . .

loop_
_atom_site_aniso_label
_atom_site_aniso_U_11
_atom_site_aniso_U_22
_atom_site_aniso_U_33
_atom_site_aniso_U_23
_atom_site_aniso_U_13
_atom_site_aniso_U_12
Cu1 0.0232(2) 0.01868(19) 0.0264(2) -0.00831(17) 0.00398(17) -0.00473(16)
Cu2 0.0260(2) 0.0221(2) 0.0202(2) -0.00615(16) -0.00002(16) -0.00898(17)
I1 0.01894(10) 0.02150(11) 0.02357(12) -0.00652(8) -0.00032(8) -0.00549(8)
I2 0.02074(10) 0.02242(11) 0.02145(12) -0.00559(8) -0.00391(8) -0.00543(8)
N1 0.0203(13) 0.0187(12) 0.0169(13) -0.0073(10) -0.0003(10) -0.0056(10)
N2 0.0213(13) 0.0164(12) 0.0216(14) -0.0070(11) -0.0019(11) -0.0045(10)
N3 0.0185(13) 0.0182(12) 0.0202(14) -0.0085(11) 0.0005(10) -0.0037(10)
C1 0.0178(14) 0.0195(14) 0.0179(15) -0.0064(12) -0.0041(12) -0.0055(12)
C2 0.0209(15) 0.0231(15) 0.0195(16) -0.0053(13) -0.0034(12) -0.0071(13)
C3 0.0238(16) 0.0252(16) 0.0222(18) -0.0003(14) -0.0043(13) -0.0091(14)
C4 0.0253(17) 0.0162(14) 0.031(2) -0.0033(13) -0.0098(14) -0.0035(13)
C5 0.0238(16) 0.0171(14) 0.0258(18) -0.0078(13) -0.0087(13) -0.0031(12)
C6 0.0212(15) 0.0167(14) 0.0211(17) -0.0052(12) -0.0051(13) -0.0041(12)
C7 0.0184(15) 0.0274(17) 0.0220(17) -0.0124(14) 0.0035(12) -0.0068(13)
C8 0.0236(16) 0.0218(15) 0.0197(16) -0.0075(13) -0.0022(13) -0.0070(13)
C9 0.0242(16) 0.0226(16) 0.0205(17) -0.0075(13) -0.0002(13) -0.0059(13)
C10 0.0259(17) 0.0251(17) 0.0244(18) -0.0114(14) 0.0008(14) -0.0065(14)
C11 0.0301(18) 0.0330(19) 0.0233(18) -0.0163(15) 0.0024(14) -0.0105(15)
N4 0.0288(15) 0.0277(15) 0.0206(15) -0.0123(12) 0.0013(12) -0.0080(12)
N5 0.0336(17) 0.0251(14) 0.0208(15) -0.0107(12) 0.0002(12) -0.0078(13)
N6 0.0293(15) 0.0216(14) 0.0209(15) -0.0081(12) 0.0009(12) -0.0067(12)
C12 0.0220(16) 0.0298(17) 0.0206(18) -0.0088(14) 0.0008(13) -0.0074(14)
C13 0.0302(19) 0.040(2) 0.0186(18) -0.0057(16) -0.0022(14) -0.0117(16)
C14 0.039(2) 0.044(2) 0.023(2) 0.0036(17) -0.0078(16) -0.0182(19)
C15 0.049(3) 0.035(2) 0.036(2) 0.0035(18) -0.0116(19) -0.024(2)
C16 0.041(2) 0.0319(19) 0.0238(19) -0.0016(15) -0.0077(16) -0.0186(17)
C17 0.0236(16) 0.0283(17) 0.0167(16) -0.0053(13) -0.0002(13) -0.0088(13)

loop_
_atom_type_symbol
_atom_type_description
_atom_type_scat_dispersion_real
_atom_type_scat_dispersion_imag
_atom_type_scat_source
C C 0.0040 0.0020 'XDISP Program in WinGX S.Brennan & P.L.Cowan Rev.Sci.Instrum.63,850 1992'
H H 0.0000 0.0000 'XDISP Program in WinGX S.Brennan & P.L.Cowan Rev.Sci.Instrum.63,850 1992'
N N 0.0076 0.0040 'XDISP Program in WinGX S.Brennan & P.L.Cowan Rev.Sci.Instrum.63,850 1992'
Cu Cu 0.2913 1.4803 'XDISP Program in WinGX S.Brennan & P.L.Cowan Rev.Sci.Instrum.63,850 1992'
I I -0.3071 2.1212 'XDISP Program in WinGX S.Brennan & P.L.Cowan Rev.Sci.Instrum.63,850 1992'

loop_
_geom_angle_atom_site_label_1
_geom_angle_atom_site_label_2
_geom_angle_atom_site_label_3
_geom_angle
_geom_angle_site_symmetry_1
_geom_angle_site_symmetry_3
N1 Cu1 I1 124.28(8) . .
N1 Cu1 Cu1 102.08(8) . 2_656
I1 Cu1 Cu1 131.76(2) . 2_656
N1 Cu1 I2 101.65(8) . .
I1 Cu1 I2 112.097(18) . .
Cu1 Cu1 I2 65.181(19) 2_656 .
N1 Cu1 Cu2 143.22(8) . 2_656
I1 Cu1 Cu2 58.332(13) . 2_656
Cu1 Cu1 Cu2 77.11(2) 2_656 2_656
I2 Cu1 Cu2 110.660(18) . 2_656
N1 Cu1 I2 90.18(8) . 2_656
I1 Cu1 I2 105.050(17) . 2_656
Cu1 Cu1 I2 58.281(18) 2_656 2_656
I2 Cu1 I2 123.461(17) . 2_656
Cu2 Cu1 I2 57.603(14) 2_656 2_656
N6 Cu2 N2 114.11(11) 2_567 .
N6 Cu2 I1 111.43(9) 2_567 2_656
N2 Cu2 I1 119.87(8) . 2_656
N6 Cu2 I2 100.06(9) 2_567 .
N2 Cu2 I2 101.34(8) . .
I1 Cu2 I2 107.143(16) 2_656 .
N6 Cu2 Cu1 147.70(8) 2_567 2_656
N2 Cu2 Cu1 96.56(8) . 2_656
I1 Cu2 Cu1 56.085(13) 2_656 2_656
I2 Cu2 Cu1 62.375(14) . 2_656
Cu1 I1 Cu2 65.584(15) . 2_656
Cu1 I2 Cu2 77.489(14) . .
Cu1 I2 Cu1 56.539(17) . 2_656
Cu2 I2 Cu1 60.020(13) . 2_656
N2 N1 C1 108.6(2) . .
N2 N1 Cu1 120.3(2) . .
C1 N1 Cu1 130.3(2) . .
N1 N2 N3 108.5(3) . .
N1 N2 Cu2 120.0(2) . .
N3 N2 Cu2 131.5(2) . .
N2 N3 C6 110.1(2) . .
N2 N3 C7 120.4(3) . .
C6 N3 C7 129.3(3) . .
N1 C1 C6 108.4(3) . .
N1 C1 C2 129.8(3) . .
C6 C1 C2 121.8(3) . .
C3 C2 C1 116.5(3) . .
C3 C2 H2A 121.7 . .
C1 C2 H2A 121.7 . .
C2 C3 C4 121.4(3) . .
C2 C3 H3A 119.3 . .
C4 C3 H3A 119.3 . .
C5 C4 C3 122.8(3) . .
C5 C4 H4A 118.6 . .
C3 C4 H4A 118.6 . .
C4 C5 C6 115.8(3) . .
C4 C5 H5A 122.1 . .
C6 C5 H5A 122.1 . .
N3 C6 C1 104.5(3) . .
N3 C6 C5 133.9(3) . .
C1 C6 C5 121.7(3) . .
N3 C7 C8 111.9(3) . .
N3 C7 H7A 109.2 . .
C8 C7 H7A 109.2 . .
N3 C7 H7B 109.2 . .
C8 C7 H7B 109.2 . .
H7A C7 H7B 107.9 . .
C9 C8 C7 110.9(3) . .
C9 C8 H8A 109.5 . .
C7 C8 H8A 109.5 . .
C9 C8 H8B 109.5 . .
C7 C8 H8B 109.5 . .
H8A C8 H8B 108.1 . .
C8 C9 C10 112.0(3) . .
C8 C9 H9A 109.2 . .
C10 C9 H9A 109.2 . .
C8 C9 H9B 109.2 . .
C10 C9 H9B 109.2 . .
H9A C9 H9B 107.9 . .
C11 C10 C9 110.9(3) . .
C11 C10 H10A 109.5 . .
C9 C10 H10A 109.5 . .
C11 C10 H10B 109.5 . .
C9 C10 H10B 109.5 . .
H10A C10 H10B 108.0 . .
N4 C11 C10 111.4(3) . .
N4 C11 H11A 109.4 . .
C10 C11 H11A 109.4 . .
N4 C11 H11B 109.4 . .
C10 C11 H11B 109.4 . .
H11A C11 H11B 108.0 . .
N5 N4 C12 111.2(3) . .
N5 N4 C11 119.7(3) . .
C12 N4 C11 129.0(3) . .
N6 N5 N4 108.0(3) . .
N5 N6 C17 109.1(3) . .
N5 N6 Cu2 123.8(2) . 2_567
C17 N6 Cu2 125.7(2) . 2_567
N4 C12 C17 104.4(3) . .
N4 C12 C13 134.0(3) . .
C17 C12 C13 121.6(3) . .
C14 C13 C12 116.1(3) . .
C14 C13 H13A 122.0 . .
C12 C13 H13A 122.0 . .
C13 C14 C15 122.3(4) . .
C13 C14 H14A 118.8 . .
C15 C14 H14A 118.8 . .
C16 C15 C14 122.4(4) . .
C16 C15 H15A 118.8 . .
C14 C15 H15A 118.8 . .
C15 C16 C17 116.2(4) . .
C15 C16 H16A 121.9 . .
C17 C16 H16A 121.9 . .
N6 C17 C16 131.3(3) . .
N6 C17 C12 107.2(3) . .
C16 C17 C12 121.5(3) . .

loop_
_geom_bond_atom_site_label_1
_geom_bond_atom_site_label_2
_geom_bond_distance
_geom_bond_site_symmetry_2
Cu1 N1 2.016(3) .
Cu1 I1 2.5332(5) .
Cu1 Cu1 2.6133(9) 2_656
Cu1 I2 2.6645(5) .
Cu1 Cu2 2.7796(6) 2_656
Cu1 I2 2.8431(5) 2_656
Cu2 N6 2.037(3) 2_567
Cu2 N2 2.046(3) .
Cu2 I1 2.5980(5) 2_656
Cu2 I2 2.7095(5) .
Cu2 Cu1 2.7796(6) 2_656
I1 Cu2 2.5981(5) 2_656
I2 Cu1 2.8431(5) 2_656
N1 N2 1.316(4) .
N1 C1 1.366(4) .
N2 N3 1.354(4) .
N3 C6 1.362(4) .
N3 C7 1.466(4) .
C1 C6 1.395(4) .
C1 C2 1.399(5) .
C2 C3 1.377(5) .
C2 H2A 0.9500 .
C3 C4 1.420(5) .
C3 H3A 0.9500 .
C4 C5 1.364(5) .
C4 H4A 0.9500 .
C5 C6 1.415(4) .
C5 H5A 0.9500 .
C7 C8 1.514(4) .
C7 H7A 0.9900 .
C7 H7B 0.9900 .
C8 C9 1.513(4) .
C8 H8A 0.9900 .
C8 H8B 0.9900 .
C9 C10 1.525(5) .
C9 H9A 0.9900 .
C9 H9B 0.9900 .
C10 C11 1.524(5) .
C10 H10A 0.9900 .
C10 H10B 0.9900 .
C11 N4 1.467(4) .
C11 H11A 0.9900 .
C11 H11B 0.9900 .
N4 N5 1.349(4) .
N4 C12 1.351(5) .
N5 N6 1.312(4) .
N6 C17 1.380(5) .
N6 Cu2 2.037(3) 2_567
C12 C17 1.407(5) .
C12 C13 1.407(5) .
C13 C14 1.365(6) .
C13 H13A 0.9500 .
C14 C15 1.402(6) .
C14 H14A 0.9500 .
C15 C16 1.378(6) .
C15 H15A 0.9500 .
C16 C17 1.392(5) .
C16 H16A 0.9500 .
